data_1508130
loop_
_publ_author_name
'Chalifoux, Wesley A.'
'Tykwinski, Rik R.'

_publ_section_title
;
 Synthesis of polyynes to model the sp-carbon allotrope carbyne.
;
_journal_issue 11
_journal_name_full 'Nature chemistry'
_journal_page_first 967
_journal_page_last 971
_journal_paper_doi 10.1038/nchem.828
_journal_volume 2
_journal_year 2010
_chemical_formula_moiety 'C64 H84 Si, C6 H14'
_chemical_formula_sum 'C70 H98 Si'
_chemical_formula_weight 967.57
_chemical_name_systematic
; 
 ? 
;
_space_group_IT_number 2
_symmetry_cell_setting triclinic
_symmetry_space_group_name_Hall '-P 1'
_symmetry_space_group_name_H-M 'P -1'
_atom_sites_solution_hydrogens geom
_atom_sites_solution_primary direct
_atom_sites_solution_secondary difmap
_audit_creation_method SHELXL-97
_cell_angle_alpha 76.520(1)
_cell_angle_beta 89.555(1)
_cell_angle_gamma 86.272(1)
_cell_formula_units_Z 2
_cell_length_a 10.2575(7)
_cell_length_b 14.6634(11)
_cell_length_c 21.9595(16)
_cell_measurement_reflns_used 3789
_cell_measurement_temperature 173(2)
_cell_measurement_theta_max 22.00
_cell_measurement_theta_min 2.21
_cell_volume 3205.0(4)
_computing_cell_refinement 'Bruker SAINT'
_computing_data_collection 'Bruker APEX2'
_computing_data_reduction 'Bruker SAINT'
_computing_molecular_graphics 'Bruker SHELXTL'
_computing_publication_material 'Bruker SHELXTL'
_computing_structure_refinement 'SHELXL-97 (Sheldrick, 2008)'
_computing_structure_solution 'SHELXS-97 (Sheldrick, 2008)'
_diffrn_ambient_temperature 173(2)
_diffrn_measured_fraction_theta_full 0.998
_diffrn_measured_fraction_theta_max 0.998
_diffrn_measurement_device_type 'Bruker APEX-II CCD'
_diffrn_measurement_method '\w scans'
_diffrn_radiation_monochromator graphite
_diffrn_radiation_source 'fine-focus sealed tube'
_diffrn_radiation_type MoK\a
_diffrn_radiation_wavelength 0.71073
_diffrn_reflns_av_R_equivalents 0.0465
_diffrn_reflns_av_sigmaI/netI 0.0724
_diffrn_reflns_limit_h_max 12
_diffrn_reflns_limit_h_min -12
_diffrn_reflns_limit_k_max 17
_diffrn_reflns_limit_k_min -17
_diffrn_reflns_limit_l_max 26
_diffrn_reflns_limit_l_min -26
_diffrn_reflns_number 22875
_diffrn_reflns_theta_full 25.25
_diffrn_reflns_theta_max 25.25
_diffrn_reflns_theta_min 0.95
_exptl_absorpt_coefficient_mu 0.073
_exptl_absorpt_correction_T_max 0.9953
_exptl_absorpt_correction_T_min 0.9722
_exptl_absorpt_correction_type integration
_exptl_absorpt_process_details 'SADABS (Sheldrick, 2008)'
_exptl_crystal_colour yellow
_exptl_crystal_density_diffrn 1.003
_exptl_crystal_density_method 'not measured'
_exptl_crystal_description plate
_exptl_crystal_F_000 1064
_exptl_crystal_size_max 0.39
_exptl_crystal_size_mid 0.33
_exptl_crystal_size_min 0.06
_platon_squeeze_details
;
Attempts to refine peaks of residual electron density as disordered or
partial-occupancy solvent hexane carbon atoms were unsuccessful.  The
data were corrected for disordered electron density through use of the
SQUEEZE procedure (Sluis, P. van der; Spek, A. L. Acta Crystallogr.
1990, A46, 194&#x0096;201) as implemented in PLATON (Spek, A.L. Acta
Crystallogr. 1990, A46, C34; Spek, A.L. J. Appl. Cryst. 2003, 36, 7&#x0096;13.
PLATON - a multipurpose crystallographic tool.  Utrecht University,
Utrecht, The Netherlands).  A total solvent-accessible void volume of
464 A3 with a total electron count of 108 (consistent with 2 molecules
of solvent hexane, or 1 molecule per formula unit of the
(C6H3tBu2)3C(CC)6SiMe3 molecule) was found in the unit cell.
;
_refine_diff_density_max 0.407
_refine_diff_density_min -0.258
_refine_diff_density_rms 0.049
_refine_ls_extinction_method none
_refine_ls_goodness_of_fit_ref 1.009
_refine_ls_hydrogen_treatment constr
_refine_ls_matrix_type full
_refine_ls_number_parameters 586
_refine_ls_number_reflns 11578
_refine_ls_number_restraints 0
_refine_ls_restrained_S_all 1.009
_refine_ls_R_factor_all 0.1070
_refine_ls_R_factor_gt 0.0635
_refine_ls_shift/su_max 0.000
_refine_ls_shift/su_mean 0.000
_refine_ls_structure_factor_coef Fsqd
_refine_ls_weighting_details 'calc w=1/[\s^2^(Fo^2^)+(0.0968P)^2^+0.0000P] where P=(Fo^2^+2Fc^2^)/3'
_refine_ls_weighting_scheme calc
_refine_ls_wR_factor_gt 0.1675
_refine_ls_wR_factor_ref 0.1884
_reflns_number_gt 6600
_reflns_number_total 11578
_reflns_threshold_expression I>2\s(I)
_cod_data_source_file nchem.828-s3.cif
_cod_data_source_block 3-6
_cod_depositor_comments
;
The following automatic conversions were performed:

'_symmetry_cell_setting' value 'Triclinic' changed to 'triclinic'
according to /home/saulius/struct/CIF-dictionaries/cif_core.dic
dictionary named 'cif_core.dic' version 2.4.1 from 2010-06-29.

Automatic conversion script
Id: cif_fix_values 1891 2012-01-12 08:04:46Z andrius 
;
_cod_database_code 1508130

loop_
_symmetry_equiv_pos_as_xyz
'x, y, z'
'-x, -y, -z'

loop_
_atom_site_label
_atom_site_type_symbol
_atom_site_fract_x
_atom_site_fract_y
_atom_site_fract_z
_atom_site_U_iso_or_equiv
_atom_site_adp_type
_atom_site_occupancy
_atom_site_symmetry_multiplicity
_atom_site_calc_flag
_atom_site_refinement_flags
Si Si -0.73315(7) 0.36598(6) 0.04516(4) 0.0488(2) Uani 1 1 d .
C1 C -0.5703(3) 0.3515(2) 0.08297(13) 0.0464(7) Uani 1 1 d .
C2 C -0.4653(3) 0.34428(19) 0.10927(12) 0.0431(7) Uani 1 1 d .
C3 C -0.3510(3) 0.33455(19) 0.14152(12) 0.0424(7) Uani 1 1 d .
C4 C -0.2537(3) 0.32543(18) 0.17369(12) 0.0407(6) Uani 1 1 d .
C5 C -0.1504(3) 0.31526(19) 0.21369(12) 0.0406(6) Uani 1 1 d .
C6 C -0.0647(3) 0.30483(18) 0.25281(12) 0.0409(6) Uani 1 1 d .
C7 C 0.0243(2) 0.29214(18) 0.30000(12) 0.0393(6) Uani 1 1 d .
C8 C 0.0932(2) 0.28181(18) 0.34544(12) 0.0396(6) Uani 1 1 d .
C9 C 0.1658(2) 0.27017(18) 0.39859(13) 0.0386(6) Uani 1 1 d .
C10 C 0.2232(2) 0.25891(17) 0.44799(12) 0.0344(6) Uani 1 1 d .
C11 C 0.2879(2) 0.24495(16) 0.50373(11) 0.0305(6) Uani 1 1 d .
C12 C 0.3448(2) 0.23115(15) 0.55268(11) 0.0281(5) Uani 1 1 d .
C13 C 0.4233(2) 0.21171(15) 0.61136(10) 0.0256(5) Uani 1 1 d .
C14 C -0.8130(3) 0.4779(2) 0.06072(14) 0.0553(8) Uani 1 1 d .
H14 H -0.8985 0.4902 0.0377 0.066 Uiso 1 1 calc R
C15 C -0.7299(4) 0.5631(3) 0.03432(18) 0.0845(11) Uani 1 1 d .
H15A H -0.7743 0.6203 0.0423 0.101 Uiso 1 1 calc R
H15B H -0.7190 0.5704 -0.0109 0.101 Uiso 1 1 calc R
H15C H -0.6440 0.5524 0.0549 0.101 Uiso 1 1 calc R
C16 C -0.8420(3) 0.4718(2) 0.12886(14) 0.0653(9) Uani 1 1 d .
H16A H -0.8842 0.5316 0.1336 0.078 Uiso 1 1 calc R
H16B H -0.7602 0.4587 0.1530 0.078 Uiso 1 1 calc R
H16C H -0.9003 0.4212 0.1442 0.078 Uiso 1 1 calc R
C17 C -0.8229(3) 0.2603(3) 0.08028(17) 0.0743(10) Uani 1 1 d .
H17 H -0.7900 0.2102 0.0589 0.089 Uiso 1 1 calc R
C18 C -0.7987(4) 0.2203(3) 0.1501(2) 0.0998(14) Uani 1 1 d .
H18A H -0.8485 0.1645 0.1643 0.120 Uiso 1 1 calc R
H18B H -0.8268 0.2677 0.1732 0.120 Uiso 1 1 calc R
H18C H -0.7053 0.2030 0.1576 0.120 Uiso 1 1 calc R
C19 C -0.9710(3) 0.2767(3) 0.0658(2) 0.1011(14) Uani 1 1 d .
H19A H -1.0148 0.2196 0.0847 0.121 Uiso 1 1 calc R
H19B H -0.9850 0.2923 0.0203 0.121 Uiso 1 1 calc R
H19C H -1.0071 0.3288 0.0831 0.121 Uiso 1 1 calc R
C20 C -0.7030(3) 0.3806(3) -0.04076(14) 0.0660(9) Uani 1 1 d .
H20 H -0.6357 0.4280 -0.0524 0.079 Uiso 1 1 calc R
C21 C -0.6451(5) 0.2899(4) -0.0550(2) 0.1253(18) Uani 1 1 d .
H21A H -0.6288 0.2999 -0.1001 0.150 Uiso 1 1 calc R
H21B H -0.7065 0.2406 -0.0423 0.150 Uiso 1 1 calc R
H21C H -0.5627 0.2708 -0.0319 0.150 Uiso 1 1 calc R
C22 C -0.8240(3) 0.4195(3) -0.08150(15) 0.0929(13) Uani 1 1 d .
H22A H -0.8016 0.4269 -0.1258 0.111 Uiso 1 1 calc R
H22B H -0.8543 0.4807 -0.0740 0.111 Uiso 1 1 calc R
H22C H -0.8935 0.3758 -0.0708 0.111 Uiso 1 1 calc R
C31 C 0.3804(2) 0.28525(15) 0.64870(10) 0.0276(5) Uani 1 1 d .
C32 C 0.2465(2) 0.30027(16) 0.65929(10) 0.0288(5) Uani 1 1 d .
H32 H 0.1850 0.2720 0.6386 0.035 Uiso 1 1 calc R
C33 C 0.2028(2) 0.35559(16) 0.69928(11) 0.0300(5) Uani 1 1 d .
C34 C 0.2966(2) 0.39792(17) 0.72741(11) 0.0337(6) Uani 1 1 d .
H34 H 0.2678 0.4362 0.7550 0.040 Uiso 1 1 calc R
C35 C 0.4286(2) 0.38677(17) 0.71709(11) 0.0324(6) Uani 1 1 d .
C36 C 0.4701(2) 0.32820(15) 0.67751(10) 0.0286(5) Uani 1 1 d .
H36 H 0.5607 0.3179 0.6704 0.034 Uiso 1 1 calc R
C37 C 0.0570(2) 0.36591(18) 0.71583(12) 0.0368(6) Uani 1 1 d .
C38 C -0.0311(3) 0.3399(2) 0.66801(14) 0.0572(8) Uani 1 1 d .
H38A H -0.0070 0.2754 0.6648 0.069 Uiso 1 1 calc R
H38B H -0.0207 0.3831 0.6271 0.069 Uiso 1 1 calc R
H38C H -0.1222 0.3445 0.6813 0.069 Uiso 1 1 calc R
C39 C 0.0174(3) 0.4669(2) 0.71878(18) 0.0676(10) Uani 1 1 d .
H39A H 0.0731 0.4856 0.7492 0.081 Uiso 1 1 calc R
H39B H -0.0741 0.4712 0.7316 0.081 Uiso 1 1 calc R
H39C H 0.0278 0.5087 0.6774 0.081 Uiso 1 1 calc R
C40 C 0.0357(3) 0.3017(3) 0.77980(15) 0.0722(10) Uani 1 1 d .
H40A H 0.0932 0.3176 0.8107 0.087 Uiso 1 1 calc R
H40B H 0.0556 0.2362 0.7778 0.087 Uiso 1 1 calc R
H40C H -0.0556 0.3099 0.7922 0.087 Uiso 1 1 calc R
C41 C 0.5312(2) 0.43566(19) 0.74586(12) 0.0420(7) Uani 1 1 d .
C42 C 0.6110(3) 0.4941(2) 0.69462(15) 0.0562(8) Uani 1 1 d .
H42A H 0.6506 0.4539 0.6686 0.067 Uiso 1 1 calc R
H42B H 0.6799 0.5220 0.7135 0.067 Uiso 1 1 calc R
H42C H 0.5541 0.5441 0.6686 0.067 Uiso 1 1 calc R
C43 C 0.4702(3) 0.5002(3) 0.78497(17) 0.0727(11) Uani 1 1 d .
H43A H 0.5393 0.5299 0.8024 0.087 Uiso 1 1 calc R
H43B H 0.4201 0.4634 0.8192 0.087 Uiso 1 1 calc R
H43C H 0.4119 0.5488 0.7585 0.087 Uiso 1 1 calc R
C44 C 0.6238(3) 0.3606(2) 0.78782(14) 0.0629(9) Uani 1 1 d .
H44A H 0.6630 0.3183 0.7631 0.075 Uiso 1 1 calc R
H44B H 0.5744 0.3243 0.8226 0.075 Uiso 1 1 calc R
H44C H 0.6928 0.3912 0.8045 0.075 Uiso 1 1 calc R
C51 C 0.5691(2) 0.21963(16) 0.59066(10) 0.0274(5) Uani 1 1 d .
C52 C 0.6030(2) 0.30275(16) 0.55028(10) 0.0280(5) Uani 1 1 d .
H52 H 0.5378 0.3522 0.5366 0.034 Uiso 1 1 calc R
C53 C 0.7308(2) 0.31461(16) 0.52962(11) 0.0289(5) Uani 1 1 d .
C54 C 0.8230(2) 0.23915(17) 0.55021(11) 0.0334(6) Uani 1 1 d .
H54 H 0.9104 0.2454 0.5360 0.040 Uiso 1 1 calc R
C55 C 0.7921(2) 0.15561(17) 0.59058(12) 0.0341(6) Uani 1 1 d .
C56 C 0.6633(2) 0.14700(17) 0.61125(11) 0.0311(6) Uani 1 1 d .
H56 H 0.6402 0.0910 0.6396 0.037 Uiso 1 1 calc R
C57 C 0.7631(2) 0.40840(17) 0.48665(11) 0.0356(6) Uani 1 1 d .
C58 C 0.7396(3) 0.48712(19) 0.52106(14) 0.0506(7) Uani 1 1 d .
H58A H 0.6487 0.4890 0.5350 0.061 Uiso 1 1 calc R
H58B H 0.7568 0.5474 0.4928 0.061 Uiso 1 1 calc R
H58C H 0.7982 0.4756 0.5575 0.061 Uiso 1 1 calc R
C59 C 0.6755(3) 0.4304(2) 0.42835(12) 0.0513(8) Uani 1 1 d .
H59A H 0.5836 0.4305 0.4410 0.062 Uiso 1 1 calc R
H59B H 0.6935 0.3825 0.4043 0.062 Uiso 1 1 calc R
H59C H 0.6931 0.4923 0.4024 0.062 Uiso 1 1 calc R
C60 C 0.9068(3) 0.4075(2) 0.46577(14) 0.0527(8) Uani 1 1 d .
H60A H 0.9245 0.3574 0.4436 0.063 Uiso 1 1 calc R
H60B H 0.9641 0.3964 0.5026 0.063 Uiso 1 1 calc R
H60C H 0.9233 0.4682 0.4379 0.063 Uiso 1 1 calc R
C61 C 0.8930(2) 0.07237(18) 0.61149(14) 0.0462(7) Uani 1 1 d .
C62 C 1.0302(3) 0.0960(2) 0.5914(2) 0.0903(14) Uani 1 1 d .
H62A H 1.0336 0.1145 0.5456 0.108 Uiso 1 1 calc R
H62B H 1.0904 0.0408 0.6067 0.108 Uiso 1 1 calc R
H62C H 1.0557 0.1479 0.6089 0.108 Uiso 1 1 calc R
C63 C 0.8545(3) -0.0086(2) 0.5859(2) 0.0860(13) Uani 1 1 d .
H63A H 0.8516 0.0102 0.5400 0.103 Uiso 1 1 calc R
H63B H 0.7680 -0.0269 0.6016 0.103 Uiso 1 1 calc R
H63C H 0.9186 -0.0620 0.5992 0.103 Uiso 1 1 calc R
C64 C 0.8964(4) 0.0431(3) 0.68331(18) 0.1013(14) Uani 1 1 d .
H64A H 0.8087 0.0281 0.6989 0.122 Uiso 1 1 calc R
H64B H 0.9256 0.0949 0.7000 0.122 Uiso 1 1 calc R
H64C H 0.9570 -0.0123 0.6969 0.122 Uiso 1 1 calc R
C71 C 0.3978(2) 0.11200(16) 0.64902(11) 0.0300(5) Uani 1 1 d .
C72 C 0.3745(2) 0.09455(17) 0.71286(11) 0.0341(6) Uani 1 1 d .
H72 H 0.3743 0.1447 0.7336 0.041 Uiso 1 1 calc R
C73 C 0.3516(3) 0.00464(18) 0.74692(12) 0.0401(6) Uani 1 1 d .
C74 C 0.3537(3) -0.06709(17) 0.71505(12) 0.0411(6) Uani 1 1 d .
H74 H 0.3368 -0.1286 0.7378 0.049 Uiso 1 1 calc R
C75 C 0.3794(2) -0.05272(16) 0.65137(12) 0.0329(6) Uani 1 1 d .
C76 C 0.4006(2) 0.03826(16) 0.61885(11) 0.0292(5) Uani 1 1 d .
H76 H 0.4173 0.0504 0.5752 0.035 Uiso 1 1 calc R
C77 C 0.3222(3) -0.0163(2) 0.81764(13) 0.0539(8) Uani 1 1 d .
C78 C 0.1880(4) -0.0563(3) 0.82888(16) 0.0819(11) Uani 1 1 d .
H78A H 0.1684 -0.0693 0.8737 0.098 Uiso 1 1 calc R
H78B H 0.1879 -0.1147 0.8144 0.098 Uiso 1 1 calc R
H78C H 0.1214 -0.0106 0.8057 0.098 Uiso 1 1 calc R
C79 C 0.3196(4) 0.0718(2) 0.84309(14) 0.0771(11) Uani 1 1 d .
H79A H 0.4048 0.0990 0.8365 0.092 Uiso 1 1 calc R
H79B H 0.3006 0.0555 0.8880 0.092 Uiso 1 1 calc R
H79C H 0.2518 0.1176 0.8212 0.092 Uiso 1 1 calc R
C80 C 0.4268(4) -0.0865(3) 0.85156(15) 0.0832(12) Uani 1 1 d .
H80A H 0.5122 -0.0598 0.8438 0.100 Uiso 1 1 calc R
H80B H 0.4268 -0.1442 0.8363 0.100 Uiso 1 1 calc R
H80C H 0.4093 -0.1009 0.8966 0.100 Uiso 1 1 calc R
C81 C 0.3820(3) -0.13565(17) 0.61955(12) 0.0400(6) Uani 1 1 d .
C82 C 0.4362(3) -0.1112(2) 0.55351(14) 0.0577(8) Uani 1 1 d .
H82A H 0.3832 -0.0581 0.5281 0.069 Uiso 1 1 calc R
H82B H 0.4336 -0.1657 0.5349 0.069 Uiso 1 1 calc R
H82C H 0.5267 -0.0941 0.5550 0.069 Uiso 1 1 calc R
C83 C 0.2410(3) -0.1636(2) 0.61580(15) 0.0603(9) Uani 1 1 d .
H83A H 0.1873 -0.1101 0.5913 0.072 Uiso 1 1 calc R
H83B H 0.2056 -0.1822 0.6581 0.072 Uiso 1 1 calc R
H83C H 0.2402 -0.2165 0.5955 0.072 Uiso 1 1 calc R
C84 C 0.4655(3) -0.2194(2) 0.65777(16) 0.0662(9) Uani 1 1 d .
H84A H 0.4330 -0.2356 0.7008 0.079 Uiso 1 1 calc R
H84B H 0.5565 -0.2029 0.6581 0.079 Uiso 1 1 calc R
H84C H 0.4603 -0.2734 0.6389 0.079 Uiso 1 1 calc R

loop_
_atom_site_aniso_label
_atom_site_aniso_U_11
_atom_site_aniso_U_22
_atom_site_aniso_U_33
_atom_site_aniso_U_23
_atom_site_aniso_U_13
_atom_site_aniso_U_12
Si 0.0317(4) 0.0740(6) 0.0438(5) -0.0187(4) -0.0012(3) -0.0072(4)
C1 0.0373(16) 0.0523(18) 0.0482(17) -0.0101(14) -0.0024(13) -0.0003(13)
C2 0.0404(16) 0.0482(17) 0.0388(15) -0.0071(13) -0.0020(13) 0.0007(13)
C3 0.0419(16) 0.0464(17) 0.0377(15) -0.0086(13) -0.0026(13) 0.0010(13)
C4 0.0420(16) 0.0409(16) 0.0376(15) -0.0066(12) -0.0004(13) 0.0004(12)
C5 0.0397(15) 0.0433(16) 0.0375(15) -0.0074(13) -0.0036(13) -0.0003(12)
C6 0.0435(16) 0.0412(16) 0.0370(15) -0.0069(12) -0.0009(13) -0.0044(12)
C7 0.0367(15) 0.0417(16) 0.0393(15) -0.0101(12) -0.0044(13) 0.0013(12)
C8 0.0366(15) 0.0412(16) 0.0411(16) -0.0104(12) -0.0026(13) -0.0010(12)
C9 0.0330(14) 0.0373(15) 0.0470(17) -0.0143(13) -0.0018(13) 0.0022(11)
C10 0.0309(14) 0.0349(15) 0.0394(15) -0.0136(12) 0.0001(12) 0.0010(11)
C11 0.0259(13) 0.0287(14) 0.0381(15) -0.0099(11) 0.0012(11) -0.0020(10)
C12 0.0246(12) 0.0225(13) 0.0401(15) -0.0127(11) 0.0061(11) -0.0037(10)
C13 0.0246(12) 0.0211(12) 0.0321(13) -0.0077(10) 0.0000(10) -0.0039(9)
C14 0.0366(16) 0.070(2) 0.0565(19) -0.0094(16) -0.0047(14) 0.0023(15)
C15 0.081(3) 0.071(3) 0.097(3) -0.010(2) 0.010(2) -0.001(2)
C16 0.056(2) 0.081(3) 0.065(2) -0.0300(19) 0.0028(16) -0.0037(18)
C17 0.067(2) 0.079(3) 0.083(3) -0.028(2) 0.019(2) -0.0227(19)
C18 0.081(3) 0.073(3) 0.128(4) 0.010(3) 0.028(3) -0.006(2)
C19 0.063(2) 0.137(4) 0.117(3) -0.044(3) 0.020(2) -0.055(3)
C20 0.0451(18) 0.106(3) 0.0541(19) -0.0329(19) 0.0011(15) -0.0082(18)
C21 0.155(5) 0.137(4) 0.099(3) -0.063(3) 0.037(3) 0.004(4)
C22 0.068(2) 0.164(4) 0.049(2) -0.027(2) -0.0091(18) -0.011(3)
C31 0.0308(13) 0.0229(12) 0.0288(13) -0.0061(10) 0.0018(10) -0.0005(10)
C32 0.0257(13) 0.0283(13) 0.0342(13) -0.0104(11) -0.0004(10) -0.0026(10)
C33 0.0297(13) 0.0271(13) 0.0326(13) -0.0063(11) 0.0021(10) -0.0006(10)
C34 0.0368(14) 0.0322(14) 0.0346(14) -0.0142(11) 0.0005(11) 0.0023(11)
C35 0.0279(13) 0.0352(14) 0.0361(14) -0.0130(12) -0.0021(11) -0.0004(11)
C36 0.0282(13) 0.0262(13) 0.0324(13) -0.0093(11) -0.0005(10) 0.0003(10)
C37 0.0305(14) 0.0399(15) 0.0425(15) -0.0156(12) 0.0054(11) 0.0010(11)
C38 0.0279(15) 0.082(2) 0.072(2) -0.0399(18) -0.0010(14) 0.0015(15)
C39 0.0403(18) 0.062(2) 0.111(3) -0.043(2) 0.0135(18) -0.0003(15)
C40 0.0383(17) 0.102(3) 0.066(2) 0.001(2) 0.0136(15) 0.0002(18)
C41 0.0355(15) 0.0497(17) 0.0498(17) -0.0298(14) -0.0070(13) -0.0027(13)
C42 0.0416(17) 0.058(2) 0.079(2) -0.0333(17) -0.0064(15) -0.0108(15)
C43 0.0477(19) 0.096(3) 0.098(3) -0.071(2) -0.0058(18) -0.0068(18)
C44 0.0533(19) 0.080(2) 0.063(2) -0.0314(18) -0.0197(16) 0.0029(17)
C51 0.0264(12) 0.0259(13) 0.0336(13) -0.0141(11) -0.0005(10) -0.0017(10)
C52 0.0256(12) 0.0223(13) 0.0361(14) -0.0070(11) 0.0003(10) -0.0007(10)
C53 0.0288(13) 0.0255(13) 0.0358(13) -0.0128(11) 0.0005(10) -0.0051(10)
C54 0.0238(13) 0.0316(14) 0.0481(15) -0.0157(12) 0.0017(11) -0.0039(10)
C55 0.0293(14) 0.0280(14) 0.0472(15) -0.0132(12) -0.0012(11) -0.0009(11)
C56 0.0307(13) 0.0259(13) 0.0387(14) -0.0118(11) -0.0040(11) -0.0004(10)
C57 0.0342(14) 0.0322(14) 0.0403(15) -0.0066(12) 0.0025(11) -0.0086(11)
C58 0.0546(18) 0.0365(16) 0.0608(19) -0.0104(14) 0.0064(15) -0.0073(14)
C59 0.0594(19) 0.0431(17) 0.0460(17) 0.0039(14) -0.0005(14) -0.0147(14)
C60 0.0433(17) 0.0451(18) 0.066(2) -0.0044(15) 0.0180(15) -0.0110(14)
C61 0.0299(14) 0.0302(15) 0.076(2) -0.0093(14) -0.0067(14) 0.0052(11)
C62 0.0330(17) 0.043(2) 0.190(4) -0.019(2) -0.005(2) 0.0079(15)
C63 0.056(2) 0.0371(19) 0.167(4) -0.033(2) -0.019(2) 0.0103(16)
C64 0.077(3) 0.102(3) 0.102(3) 0.011(3) -0.019(2) 0.039(2)
C71 0.0287(13) 0.0255(13) 0.0363(14) -0.0078(11) 0.0009(10) -0.0034(10)
C72 0.0398(15) 0.0264(14) 0.0369(15) -0.0085(11) 0.0008(11) -0.0032(11)
C73 0.0484(16) 0.0318(15) 0.0406(15) -0.0107(12) 0.0071(12) 0.0003(12)
C74 0.0509(17) 0.0237(14) 0.0466(16) -0.0035(12) 0.0098(13) -0.0040(12)
C75 0.0298(13) 0.0266(14) 0.0443(15) -0.0124(11) 0.0069(11) -0.0021(10)
C76 0.0319(13) 0.0281(13) 0.0297(13) -0.0100(11) 0.0065(10) -0.0058(10)
C77 0.086(2) 0.0366(17) 0.0368(16) -0.0046(13) 0.0118(15) -0.0029(16)
C78 0.107(3) 0.077(3) 0.060(2) -0.0102(19) 0.042(2) -0.021(2)
C79 0.138(3) 0.052(2) 0.0401(18) -0.0106(16) 0.017(2) 0.000(2)
C80 0.130(3) 0.066(2) 0.048(2) -0.0063(18) -0.011(2) 0.012(2)
C81 0.0486(16) 0.0245(14) 0.0506(17) -0.0153(12) 0.0076(13) -0.0065(12)
C82 0.077(2) 0.0435(18) 0.063(2) -0.0299(15) 0.0280(17) -0.0190(16)
C83 0.059(2) 0.054(2) 0.079(2) -0.0330(17) 0.0151(17) -0.0190(16)
C84 0.082(2) 0.0374(18) 0.083(2) -0.0242(17) 0.0044(19) 0.0067(16)

loop_
_atom_type_symbol
_atom_type_description
_atom_type_scat_dispersion_real
_atom_type_scat_dispersion_imag
_atom_type_scat_source
C C 0.0033 0.0016 'International Tables Vol C Tables 4.2.6.8 and 6.1.1.4'
H H 0.0000 0.0000 'International Tables Vol C Tables 4.2.6.8 and 6.1.1.4'
Si Si 0.0817 0.0704 'International Tables Vol C Tables 4.2.6.8 and 6.1.1.4'

loop_
_geom_angle_atom_site_label_1
_geom_angle_atom_site_label_2
_geom_angle_atom_site_label_3
_geom_angle
C1 Si C17 107.92(15)
C1 Si C20 106.17(13)
C17 Si C20 113.34(16)
C1 Si C14 105.69(13)
C17 Si C14 113.07(15)
C20 Si C14 110.09(15)
C2 C1 Si 177.5(3)
C1 C2 C3 177.1(3)
C4 C3 C2 175.8(3)
C3 C4 C5 175.6(3)
C6 C5 C4 175.3(3)
C5 C6 C7 175.7(3)
C8 C7 C6 173.8(3)
C7 C8 C9 177.2(3)
C10 C9 C8 175.9(3)
C9 C10 C11 179.2(3)
C12 C11 C10 178.9(3)
C11 C12 C13 176.1(2)
C12 C13 C71 108.03(18)
C12 C13 C31 108.59(18)
C71 C13 C31 110.62(18)
C12 C13 C51 106.02(18)
C71 C13 C51 111.80(18)
C31 C13 C51 111.56(17)
C16 C14 C15 110.0(3)
C16 C14 Si 113.6(2)
C15 C14 Si 111.2(2)
C18 C17 C19 110.7(3)
C18 C17 Si 115.1(3)
C19 C17 Si 111.8(3)
C21 C20 C22 111.4(3)
C21 C20 Si 111.2(3)
C22 C20 Si 113.4(2)
C36 C31 C32 119.6(2)
C36 C31 C13 121.8(2)
C32 C31 C13 118.2(2)
C33 C32 C31 121.0(2)
C32 C33 C34 117.6(2)
C32 C33 C37 121.6(2)
C34 C33 C37 120.7(2)
C35 C34 C33 123.2(2)
C34 C35 C36 117.8(2)
C34 C35 C41 123.4(2)
C36 C35 C41 118.8(2)
C31 C36 C35 120.8(2)
C38 C37 C40 109.2(2)
C38 C37 C39 107.8(2)
C40 C37 C39 108.7(2)
C38 C37 C33 112.0(2)
C40 C37 C33 108.3(2)
C39 C37 C33 110.7(2)
C42 C41 C43 108.1(2)
C42 C41 C35 110.0(2)
C43 C41 C35 112.3(2)
C42 C41 C44 108.4(2)
C43 C41 C44 108.9(2)
C35 C41 C44 109.0(2)
C56 C51 C52 120.1(2)
C56 C51 C13 121.9(2)
C52 C51 C13 117.98(19)
C53 C52 C51 121.2(2)
C52 C53 C54 117.3(2)
C52 C53 C57 118.9(2)
C54 C53 C57 123.8(2)
C55 C54 C53 122.8(2)
C54 C55 C56 118.2(2)
C54 C55 C61 122.4(2)
C56 C55 C61 119.4(2)
C51 C56 C55 120.4(2)
C58 C57 C59 108.5(2)
C58 C57 C53 109.8(2)
C59 C57 C53 110.0(2)
C58 C57 C60 107.9(2)
C59 C57 C60 108.6(2)
C53 C57 C60 111.9(2)
C63 C61 C62 109.7(3)
C63 C61 C55 109.3(2)
C62 C61 C55 113.1(2)
C63 C61 C64 109.5(3)
C62 C61 C64 106.2(3)
C55 C61 C64 109.1(2)
C72 C71 C76 119.6(2)
C72 C71 C13 120.7(2)
C76 C71 C13 119.6(2)
C71 C72 C73 120.8(2)
C72 C73 C74 117.9(2)
C72 C73 C77 121.9(2)
C74 C73 C77 120.2(2)
C75 C74 C73 122.9(2)
C76 C75 C74 117.4(2)
C76 C75 C81 122.6(2)
C74 C75 C81 120.0(2)
C75 C76 C71 121.3(2)
C80 C77 C79 109.2(3)
C80 C77 C78 110.5(3)
C79 C77 C78 107.7(3)
C80 C77 C73 108.4(2)
C79 C77 C73 112.0(2)
C78 C77 C73 109.1(3)
C82 C81 C84 108.2(2)
C82 C81 C75 112.6(2)
C84 C81 C75 110.4(2)
C82 C81 C83 108.3(2)
C84 C81 C83 109.3(2)
C75 C81 C83 108.0(2)

loop_
_geom_bond_atom_site_label_1
_geom_bond_atom_site_label_2
_geom_bond_distance
Si C1 1.849(3)
Si C17 1.861(4)
Si C20 1.874(3)
Si C14 1.888(3)
C1 C2 1.213(3)
C2 C3 1.357(4)
C3 C4 1.209(3)
C4 C5 1.360(4)
C5 C6 1.211(3)
C6 C7 1.358(3)
C7 C8 1.202(3)
C8 C9 1.360(4)
C9 C10 1.210(3)
C10 C11 1.364(3)
C11 C12 1.196(3)
C12 C13 1.485(3)
C13 C71 1.540(3)
C13 C31 1.541(3)
C13 C51 1.563(3)
C14 C16 1.506(4)
C14 C15 1.555(4)
C17 C18 1.524(5)
C17 C19 1.546(5)
C20 C21 1.520(5)
C20 C22 1.534(4)
C31 C36 1.383(3)
C31 C32 1.403(3)
C32 C33 1.382(3)
C33 C34 1.400(3)
C33 C37 1.543(3)
C34 C35 1.377(3)
C35 C36 1.403(3)
C35 C41 1.529(3)
C37 C38 1.519(4)
C37 C40 1.521(4)
C37 C39 1.526(4)
C41 C42 1.516(4)
C41 C43 1.523(4)
C41 C44 1.539(4)
C51 C56 1.386(3)
C51 C52 1.392(3)
C52 C53 1.392(3)
C53 C54 1.400(3)
C53 C57 1.530(3)
C54 C55 1.388(3)
C55 C56 1.398(3)
C55 C61 1.534(3)
C57 C58 1.526(4)
C57 C59 1.529(3)
C57 C60 1.540(3)
C61 C63 1.503(4)
C61 C62 1.509(4)
C61 C64 1.535(5)
C71 C72 1.387(3)
C71 C76 1.392(3)
C72 C73 1.390(3)
C73 C74 1.392(3)
C73 C77 1.543(4)
C74 C75 1.390(3)
C75 C76 1.389(3)
C75 C81 1.536(3)
C77 C80 1.509(4)
C77 C79 1.521(4)
C77 C78 1.527(4)
C81 C82 1.521(4)
C81 C84 1.530(4)
C81 C83 1.536(4)

loop_
_geom_torsion_atom_site_label_1
_geom_torsion_atom_site_label_2
_geom_torsion_atom_site_label_3
_geom_torsion_atom_site_label_4
_geom_torsion
C17 Si C1 C2 -100(6)
C20 Si C1 C2 139(6)
C14 Si C1 C2 22(6)
Si C1 C2 C3 56(10)
C1 C2 C3 C4 -15(9)
C2 C3 C4 C5 -4(7)
C3 C4 C5 C6 13(7)
C4 C5 C6 C7 -3(7)
C5 C6 C7 C8 -13(6)
C6 C7 C8 C9 6(8)
C7 C8 C9 C10 10(9)
C8 C9 C10 C11 85(21)
C9 C10 C11 C12 0(30)
C10 C11 C12 C13 67(15)
C11 C12 C13 C71 -93(4)
C11 C12 C13 C31 147(4)
C11 C12 C13 C51 27(4)
C1 Si C14 C16 -66.3(2)
C17 Si C14 C16 51.5(3)
C20 Si C14 C16 179.4(2)
C1 Si C14 C15 58.4(2)
C17 Si C14 C15 176.3(2)
C20 Si C14 C15 -55.8(3)
C1 Si C17 C18 36.7(3)
C20 Si C17 C18 154.0(3)
C14 Si C17 C18 -79.8(3)
C1 Si C17 C19 164.2(2)
C20 Si C17 C19 -78.5(3)
C14 Si C17 C19 47.7(3)
C1 Si C20 C21 69.0(3)
C17 Si C20 C21 -49.3(3)
C14 Si C20 C21 -177.1(3)
C1 Si C20 C22 -164.5(3)
C17 Si C20 C22 77.2(3)
C14 Si C20 C22 -50.6(3)
C12 C13 C31 C36 -136.9(2)
C71 C13 C31 C36 104.7(2)
C51 C13 C31 C36 -20.4(3)
C12 C13 C31 C32 50.5(3)
C71 C13 C31 C32 -67.9(3)
C51 C13 C31 C32 167.0(2)
C36 C31 C32 C33 -1.6(3)
C13 C31 C32 C33 171.2(2)
C31 C32 C33 C34 1.7(3)
C31 C32 C33 C37 -174.7(2)
C32 C33 C34 C35 -0.1(4)
C37 C33 C34 C35 176.3(2)
C33 C34 C35 C36 -1.5(4)
C33 C34 C35 C41 177.7(2)
C32 C31 C36 C35 -0.1(3)
C13 C31 C36 C35 -172.7(2)
C34 C35 C36 C31 1.6(3)
C41 C35 C36 C31 -177.7(2)
C32 C33 C37 C38 -20.2(3)
C34 C33 C37 C38 163.6(2)
C32 C33 C37 C40 100.3(3)
C34 C33 C37 C40 -75.9(3)
C32 C33 C37 C39 -140.6(3)
C34 C33 C37 C39 43.2(3)
C34 C35 C41 C42 -122.6(3)
C36 C35 C41 C42 56.7(3)
C34 C35 C41 C43 -2.0(4)
C36 C35 C41 C43 177.2(2)
C34 C35 C41 C44 118.7(3)
C36 C35 C41 C44 -62.1(3)
C12 C13 C51 C56 -124.6(2)
C71 C13 C51 C56 -7.1(3)
C31 C13 C51 C56 117.4(2)
C12 C13 C51 C52 55.4(2)
C71 C13 C51 C52 172.87(19)
C31 C13 C51 C52 -62.7(3)
C56 C51 C52 C53 0.3(3)
C13 C51 C52 C53 -179.7(2)
C51 C52 C53 C54 1.0(3)
C51 C52 C53 C57 -178.4(2)
C52 C53 C54 C55 -1.2(3)
C57 C53 C54 C55 178.2(2)
C53 C54 C55 C56 0.1(4)
C53 C54 C55 C61 178.3(2)
C52 C51 C56 C55 -1.5(3)
C13 C51 C56 C55 178.4(2)
C54 C55 C56 C51 1.3(3)
C61 C55 C56 C51 -177.0(2)
C52 C53 C57 C58 63.1(3)
C54 C53 C57 C58 -116.4(3)
C52 C53 C57 C59 -56.3(3)
C54 C53 C57 C59 124.3(3)
C52 C53 C57 C60 -177.2(2)
C54 C53 C57 C60 3.4(3)
C54 C55 C61 C63 -114.2(3)
C56 C55 C61 C63 64.0(3)
C54 C55 C61 C62 8.2(4)
C56 C55 C61 C62 -173.5(3)
C54 C55 C61 C64 126.1(3)
C56 C55 C61 C64 -55.6(3)
C12 C13 C71 C72 -134.9(2)
C31 C13 C71 C72 -16.2(3)
C51 C13 C71 C72 108.8(2)
C12 C13 C71 C76 46.3(3)
C31 C13 C71 C76 165.0(2)
C51 C13 C71 C76 -70.0(3)
C76 C71 C72 C73 -1.2(4)
C13 C71 C72 C73 -179.9(2)
C71 C72 C73 C74 0.5(4)
C71 C72 C73 C77 -178.5(2)
C72 C73 C74 C75 0.9(4)
C77 C73 C74 C75 179.9(3)
C73 C74 C75 C76 -1.5(4)
C73 C74 C75 C81 179.1(2)
C74 C75 C76 C71 0.8(3)
C81 C75 C76 C71 -179.9(2)
C72 C71 C76 C75 0.5(4)
C13 C71 C76 C75 179.3(2)
C72 C73 C77 C80 -119.5(3)
C74 C73 C77 C80 61.6(4)
C72 C73 C77 C79 1.0(4)
C74 C73 C77 C79 -177.9(3)
C72 C73 C77 C78 120.2(3)
C74 C73 C77 C78 -58.8(3)
C76 C75 C81 C82 11.5(3)
C74 C75 C81 C82 -169.2(2)
C76 C75 C81 C84 132.6(3)
C74 C75 C81 C84 -48.1(3)
C76 C75 C81 C83 -108.0(3)
C74 C75 C81 C83 71.3(3)

loop_
_platon_squeeze_void_nr
_platon_squeeze_void_average_x
_platon_squeeze_void_average_y
_platon_squeeze_void_average_z
_platon_squeeze_void_volume
_platon_squeeze_void_count_electrons
_platon_squeeze_void_content
1 -0.010 0.500 0.500 464 108 ' '
2 0.304 0.617 0.776 18 1 ' '
3 0.334 0.817 0.741 15 0 ' '
4 0.665 0.183 0.259 15 1 ' '
5 0.696 0.383 0.224 18 1 ' '

loop_
_cod_related_entry_id
_cod_related_entry_database
_cod_related_entry_code
1 ChemSpider 24723133
